data_7062092
loop_
_publ_author_name
'Chen, Li'
'Huang, Huangjiang'
'Luo, Benlong'
'Liu, Jinggong'
'Yang, Shuang'
'Fang, Xinqiang'

_publ_section_title
;
 Catalytic synthesis of seven-membered carbocycles via ring expansion of
 cyclic \b-ketoesters
;
_journal_issue 1
_journal_name_full 'New Journal of Chemistry'
_journal_page_first 41
_journal_page_last 45
_journal_paper_doi 10.1039/D2NJ03473E
_journal_volume 47
_journal_year 2023
_chemical_formula_moiety 'C22 H20 O4'
_chemical_formula_sum 'C22 H20 O4'
_chemical_formula_weight 348.38
_space_group_crystal_system monoclinic
_space_group_IT_number 14
_space_group_name_Hall '-P 2yn'
_space_group_name_H-M_alt 'P 1 21/n 1'
_atom_sites_solution_hydrogens geom
_audit_creation_method SHELXL-2016/6
_audit_update_record
;
2022-07-06 deposited with the CCDC.	2022-11-15 downloaded from the CCDC.
;
_cell_angle_alpha 90
_cell_angle_beta 93.1820(10)
_cell_angle_gamma 90
_cell_formula_units_Z 4
_cell_length_a 6.593
_cell_length_b 15.25490(10)
_cell_length_c 17.53070(10)
_cell_measurement_reflns_used 38509
_cell_measurement_temperature 100(2)
_cell_measurement_theta_max 60.3770
_cell_measurement_theta_min 3.3280
_cell_volume 1760.442(15)
_computing_cell_refinement 'CrysAlisPro 1.171.41.93a (Rigaku OD, 2020)'
_computing_data_collection 'CrysAlisPro 1.171.41.93a (Rigaku OD, 2020)'
_computing_data_reduction 'CrysAlisPro 1.171.41.93a (Rigaku OD, 2020)'
_computing_structure_refinement 'SHELXL-2016/6 (Sheldrick, 2016)'
_computing_structure_solution 'SHELXT 2014/5 (Sheldrick, 2014)'
_diffrn_ambient_temperature 100(2)
_diffrn_detector_area_resol_mean 10.0000
_diffrn_measured_fraction_theta_full 1.000
_diffrn_measured_fraction_theta_max 0.997
_diffrn_measurement_device_type 'ROD, Synergy Custom system, HyPix'
_diffrn_measurement_method 'four-circle diffractometer'
_diffrn_radiation_type GaK\a
_diffrn_radiation_wavelength 1.3405
_diffrn_reflns_av_R_equivalents 0.0873
_diffrn_reflns_av_unetI/netI 0.0250
_diffrn_reflns_Laue_measured_fraction_full 1.000
_diffrn_reflns_Laue_measured_fraction_max 0.997
_diffrn_reflns_limit_h_max 8
_diffrn_reflns_limit_h_min -8
_diffrn_reflns_limit_k_max 19
_diffrn_reflns_limit_k_min -19
_diffrn_reflns_limit_l_max 22
_diffrn_reflns_limit_l_min -22
_diffrn_reflns_number 69133
_diffrn_reflns_point_group_measured_fraction_full 1.000
_diffrn_reflns_point_group_measured_fraction_max 0.997
_diffrn_reflns_theta_full 53.543
_diffrn_reflns_theta_max 60.478
_diffrn_reflns_theta_min 3.341
_diffrn_source 'micro-focus metaljet'
_exptl_absorpt_coefficient_mu 0.464
_exptl_absorpt_correction_T_max 1.00000
_exptl_absorpt_correction_T_min 0.66658
_exptl_absorpt_correction_type multi-scan
_exptl_absorpt_process_details
;
CrysAlisPro 1.171.41.93a (Rigaku Oxford Diffraction, 2020)
Empirical absorption correction using spherical harmonics,
implemented in SCALE3 ABSPACK scaling algorithm.
;
_exptl_crystal_colour colourless
_exptl_crystal_density_diffrn 1.315
_exptl_crystal_description block
_exptl_crystal_F_000 736
_exptl_crystal_size_max 0.1
_exptl_crystal_size_mid 0.1
_exptl_crystal_size_min 0.1
_refine_diff_density_max 0.322
_refine_diff_density_min -0.219
_refine_diff_density_rms 0.043
_refine_ls_extinction_method none
_refine_ls_goodness_of_fit_ref 1.037
_refine_ls_hydrogen_treatment constr
_refine_ls_matrix_type full
_refine_ls_number_parameters 237
_refine_ls_number_reflns 4034
_refine_ls_number_restraints 0
_refine_ls_restrained_S_all 1.037
_refine_ls_R_factor_all 0.0445
_refine_ls_R_factor_gt 0.0378
_refine_ls_shift/su_max 0.001
_refine_ls_shift/su_mean 0.000
_refine_ls_structure_factor_coef Fsqd
_refine_ls_weighting_details 'w=1/[\s^2^(Fo^2^)+(0.0489P)^2^+0.5929P] where P=(Fo^2^+2Fc^2^)/3'
_refine_ls_weighting_scheme calc
_refine_ls_wR_factor_gt 0.0962
_refine_ls_wR_factor_ref 0.0989
_reflns_Friedel_coverage 0.000
_reflns_number_gt 3547
_reflns_number_total 4034
_reflns_threshold_expression 'I > 2\s(I)'
_cod_data_source_file d2nj03473e2.cif
_cod_data_source_block 20220602-CL-3_autored
_cod_depositor_comments 'Adding full bibliography for 7062089--7062092.cif.'
_cod_original_sg_symbol_H-M 'P 21/n'
_cod_database_code 7062092
_shelx_shelxl_version_number 2016/6
_shelx_space_group_comment
;
The symmetry employed for this shelxl refinement is uniquely defined
by the following loop, which should always be used as a source of
symmetry information in preference to the above space-group names.
They are only intended as comments.
;

loop_
_space_group_symop_operation_xyz
'x, y, z'
'-x+1/2, y+1/2, -z+1/2'
'-x, -y, -z'
'x-1/2, -y-1/2, z-1/2'

loop_
_atom_site_label
_atom_site_type_symbol
_atom_site_fract_x
_atom_site_fract_y
_atom_site_fract_z
_atom_site_U_iso_or_equiv
_atom_site_adp_type
_atom_site_occupancy
_atom_site_site_symmetry_order
_atom_site_calc_flag
_atom_site_refinement_flags_posn
_atom_site_refinement_flags_adp
_atom_site_refinement_flags_occupancy
_atom_site_disorder_assembly
_atom_site_disorder_group
O17 O 0.63169(12) 0.60172(5) 0.46869(5) 0.02005(18) Uani 1 1 d . . . . .
O15 O 0.26499(12) 0.96527(5) 0.61951(4) 0.02162(18) Uani 1 1 d . . . . .
O20 O 0.15842(12) 0.94508(5) 0.48128(5) 0.02317(18) Uani 1 1 d . . . . .
H20 H 0.158247 0.966294 0.525491 0.035 Uiso 1 1 calc R U . . .
O19 O 0.93871(12) 0.66618(6) 0.47723(5) 0.02482(19) Uani 1 1 d . . . . .
C16 C 0.75574(16) 0.67091(7) 0.47846(6) 0.0170(2) Uani 1 1 d . . . . .
C1 C 0.51896(15) 0.76970(7) 0.54425(6) 0.0154(2) Uani 1 1 d . . . . .
C7 C 0.40041(16) 0.85257(7) 0.54564(6) 0.0162(2) Uani 1 1 d . . . . .
C2 C 0.64276(15) 0.75458(7) 0.48687(6) 0.0165(2) Uani 1 1 d . . . . .
C8 C 0.48513(16) 0.70700(7) 0.60744(6) 0.0154(2) Uani 1 1 d . . . . .
C9 C 0.28818(16) 0.69442(7) 0.63128(6) 0.0181(2) Uani 1 1 d . . . . .
H9 H 0.177479 0.724348 0.605932 0.022 Uiso 1 1 calc R U . . .
C6 C 0.28331(16) 0.87726(7) 0.48134(6) 0.0179(2) Uani 1 1 d . . . . .
C21 C 0.55397(16) 0.89527(7) 0.67683(6) 0.0172(2) Uani 1 1 d . . . . .
C5 C 0.28896(17) 0.82953(8) 0.40718(6) 0.0199(2) Uani 1 1 d . . . . .
H5A H 0.180900 0.852915 0.371324 0.024 Uiso 1 1 calc R U . . .
H5B H 0.259702 0.766752 0.415736 0.024 Uiso 1 1 calc R U . . .
C13 C 0.64507(16) 0.66223(7) 0.64563(6) 0.0179(2) Uani 1 1 d . . . . .
H13 H 0.779717 0.670034 0.630147 0.022 Uiso 1 1 calc R U . . .
C22 C 0.49988(17) 0.90123(7) 0.75267(6) 0.0211(2) Uani 1 1 d . . . . .
H22 H 0.362750 0.912551 0.763540 0.025 Uiso 1 1 calc R U . . .
C14 C 0.39635(16) 0.90627(7) 0.61343(6) 0.0169(2) Uani 1 1 d . . . . .
C26 C 0.75698(17) 0.88175(7) 0.66141(6) 0.0201(2) Uani 1 1 d . . . . .
H26 H 0.795478 0.878765 0.610053 0.024 Uiso 1 1 calc R U . . .
C12 C 0.60946(17) 0.60637(7) 0.70606(6) 0.0206(2) Uani 1 1 d . . . . .
H12 H 0.719560 0.576011 0.731375 0.025 Uiso 1 1 calc R U . . .
C10 C 0.25319(17) 0.63849(8) 0.69172(6) 0.0211(2) Uani 1 1 d . . . . .
H10 H 0.118652 0.630195 0.707148 0.025 Uiso 1 1 calc R U . . .
C11 C 0.41302(18) 0.59471(7) 0.72967(6) 0.0214(2) Uani 1 1 d . . . . .
H11 H 0.388799 0.557109 0.771392 0.026 Uiso 1 1 calc R U . . .
C4 C 0.49505(17) 0.83771(8) 0.37041(6) 0.0204(2) Uani 1 1 d . . . . .
H4A H 0.504501 0.896463 0.346895 0.024 Uiso 1 1 calc R U . . .
H4B H 0.501473 0.793605 0.329186 0.024 Uiso 1 1 calc R U . . .
C3 C 0.67829(16) 0.82454(7) 0.42790(6) 0.0194(2) Uani 1 1 d . . . . .
H3A H 0.798548 0.808308 0.399579 0.023 Uiso 1 1 calc R U . . .
H3B H 0.708695 0.880717 0.454407 0.023 Uiso 1 1 calc R U . . .
C24 C 0.84701(18) 0.87656(8) 0.79621(7) 0.0237(2) Uani 1 1 d . . . . .
H24 H 0.946975 0.869533 0.836906 0.028 Uiso 1 1 calc R U . . .
C25 C 0.90274(17) 0.87267(8) 0.72118(7) 0.0239(2) Uani 1 1 d . . . . .
H25 H 1.041017 0.863756 0.710629 0.029 Uiso 1 1 calc R U . . .
C23 C 0.64574(19) 0.89069(8) 0.81208(6) 0.0241(2) Uani 1 1 d . . . . .
H23 H 0.607910 0.893135 0.863541 0.029 Uiso 1 1 calc R U . . .
C18 C 0.72967(19) 0.51764(8) 0.46007(8) 0.0287(3) Uani 1 1 d . . . . .
H18A H 0.830052 0.522127 0.421070 0.043 Uiso 1 1 calc R U . . .
H18B H 0.627494 0.473555 0.444451 0.043 Uiso 1 1 calc R U . . .
H18C H 0.797776 0.500310 0.508861 0.043 Uiso 1 1 calc R U . . .

loop_
_atom_site_aniso_label
_atom_site_aniso_U_11
_atom_site_aniso_U_22
_atom_site_aniso_U_33
_atom_site_aniso_U_23
_atom_site_aniso_U_13
_atom_site_aniso_U_12
O17 0.0215(4) 0.0135(4) 0.0253(4) -0.0019(3) 0.0038(3) -0.0002(3)
O15 0.0263(4) 0.0162(4) 0.0225(4) -0.0019(3) 0.0024(3) 0.0048(3)
O20 0.0269(4) 0.0199(4) 0.0224(4) 0.0001(3) -0.0010(3) 0.0071(3)
O19 0.0187(4) 0.0242(4) 0.0322(4) -0.0047(4) 0.0061(3) 0.0008(3)
C16 0.0210(5) 0.0167(5) 0.0135(5) -0.0003(4) 0.0033(4) -0.0006(4)
C1 0.0176(5) 0.0125(5) 0.0159(5) 0.0005(4) 0.0006(4) -0.0007(4)
C7 0.0196(5) 0.0123(5) 0.0169(5) 0.0009(4) 0.0032(4) -0.0003(4)
C2 0.0182(5) 0.0144(5) 0.0171(5) 0.0005(4) 0.0015(4) -0.0019(4)
C8 0.0210(5) 0.0110(5) 0.0146(5) -0.0021(4) 0.0029(4) -0.0005(4)
C9 0.0203(5) 0.0154(5) 0.0190(5) -0.0007(4) 0.0035(4) 0.0010(4)
C6 0.0195(5) 0.0144(5) 0.0200(5) 0.0019(4) 0.0030(4) -0.0007(4)
C21 0.0226(5) 0.0111(5) 0.0181(5) -0.0005(4) 0.0017(4) -0.0012(4)
C5 0.0225(5) 0.0201(5) 0.0169(5) 0.0002(4) 0.0004(4) -0.0011(4)
C13 0.0200(5) 0.0157(5) 0.0182(5) -0.0009(4) 0.0027(4) 0.0000(4)
C22 0.0240(5) 0.0193(6) 0.0204(5) -0.0021(4) 0.0039(4) -0.0007(4)
C14 0.0201(5) 0.0120(5) 0.0189(5) 0.0012(4) 0.0037(4) -0.0013(4)
C26 0.0226(5) 0.0179(5) 0.0201(5) -0.0016(4) 0.0039(4) -0.0032(4)
C12 0.0264(5) 0.0159(5) 0.0192(5) 0.0007(4) -0.0008(4) 0.0019(4)
C10 0.0237(5) 0.0196(5) 0.0208(5) -0.0014(4) 0.0072(4) -0.0024(4)
C11 0.0320(6) 0.0158(5) 0.0166(5) 0.0017(4) 0.0041(4) -0.0031(4)
C4 0.0265(5) 0.0180(5) 0.0169(5) 0.0020(4) 0.0037(4) -0.0015(4)
C3 0.0221(5) 0.0164(5) 0.0201(5) 0.0022(4) 0.0054(4) -0.0020(4)
C24 0.0286(6) 0.0176(5) 0.0241(6) 0.0007(4) -0.0052(4) -0.0024(4)
C25 0.0210(5) 0.0214(6) 0.0292(6) -0.0027(5) 0.0002(4) -0.0029(4)
C23 0.0326(6) 0.0222(6) 0.0175(5) 0.0001(4) 0.0019(4) -0.0030(5)
C18 0.0323(6) 0.0143(5) 0.0404(7) -0.0035(5) 0.0116(5) 0.0022(5)

loop_
_atom_type_symbol
_atom_type_description
_atom_type_scat_dispersion_real
_atom_type_scat_dispersion_imag
_atom_type_scat_source
C C 0.0137 0.0067 'International Tables Vol C Tables 4.2.6.8 and 6.1.1.4'
H H 0.0000 0.0000 'International Tables Vol C Tables 4.2.6.8 and 6.1.1.4'
O O 0.0389 0.0241 'International Tables Vol C Tables 4.2.6.8 and 6.1.1.4'

loop_
_geom_angle_atom_site_label_1
_geom_angle_atom_site_label_2
_geom_angle_atom_site_label_3
_geom_angle
_geom_angle_site_symmetry_1
_geom_angle_site_symmetry_3
_geom_angle_publ_flag
C16 O17 C18 116.00(9) . . ?
O19 C16 O17 123.55(10) . . ?
O19 C16 C2 123.88(10) . . ?
O17 C16 C2 112.50(9) . . ?
C2 C1 C7 119.83(9) . . ?
C2 C1 C8 124.48(10) . . ?
C7 C1 C8 115.67(9) . . ?
C6 C7 C14 118.76(10) . . ?
C6 C7 C1 119.23(9) . . ?
C14 C7 C1 121.94(9) . . ?
C1 C2 C16 123.13(10) . . ?
C1 C2 C3 120.76(10) . . ?
C16 C2 C3 116.08(9) . . ?
C13 C8 C9 118.59(10) . . ?
C13 C8 C1 122.04(9) . . ?
C9 C8 C1 119.33(9) . . ?
C10 C9 C8 120.53(10) . . ?
O20 C6 C7 122.23(10) . . ?
O20 C6 C5 115.25(9) . . ?
C7 C6 C5 122.51(10) . . ?
C26 C21 C22 119.45(10) . . ?
C26 C21 C14 120.63(10) . . ?
C22 C21 C14 119.89(10) . . ?
C6 C5 C4 112.96(9) . . ?
C12 C13 C8 120.70(10) . . ?
C23 C22 C21 120.23(11) . . ?
O15 C14 C7 121.31(10) . . ?
O15 C14 C21 118.22(9) . . ?
C7 C14 C21 120.42(9) . . ?
C25 C26 C21 119.97(10) . . ?
C13 C12 C11 120.27(10) . . ?
C11 C10 C9 120.52(10) . . ?
C10 C11 C12 119.38(10) . . ?
C5 C4 C3 113.13(9) . . ?
C2 C3 C4 113.13(9) . . ?
C25 C24 C23 120.23(11) . . ?
C24 C25 C26 120.19(11) . . ?
C22 C23 C24 119.89(11) . . ?

loop_
_geom_bond_atom_site_label_1
_geom_bond_atom_site_label_2
_geom_bond_distance
_geom_bond_site_symmetry_2
_geom_bond_publ_flag
O17 C16 1.3404(13) . ?
O17 C18 1.4478(14) . ?
O15 C14 1.2577(13) . ?
O20 C6 1.3222(13) . ?
O19 C16 1.2098(13) . ?
C16 C2 1.4893(15) . ?
C1 C2 1.3500(14) . ?
C1 C7 1.4872(14) . ?
C1 C8 1.4897(14) . ?
C7 C6 1.3826(15) . ?
C7 C14 1.4447(15) . ?
C2 C3 1.5131(14) . ?
C8 C13 1.3957(15) . ?
C8 C9 1.3991(14) . ?
C9 C10 1.3896(16) . ?
C6 C5 1.4925(15) . ?
C21 C26 1.3953(15) . ?
C21 C22 1.3985(15) . ?
C21 C14 1.4883(15) . ?
C5 C4 1.5408(15) . ?
C13 C12 1.3897(15) . ?
C22 C23 1.3871(16) . ?
C26 C25 1.3888(16) . ?
C12 C11 1.3926(16) . ?
C10 C11 1.3860(16) . ?
C4 C3 1.5427(15) . ?
C24 C25 1.3865(17) . ?
C24 C23 1.3876(17) . ?
